data_7102648
loop_
_publ_author_name
'Jean-Marie Lehn'
'Nathalie Kyritsakas'
'A. Petitjean'

_publ_section_title
;
Programmed Single Step Self-assembly of a [2x2]
Grid Architecture Built on Metallic Centers of Different Coordination
Geometries
;
_journal_issue 10
_journal_name_full 'Chemical communications (Cambridge, England)'
_journal_page_first 1168
_journal_page_last 1169
_journal_paper_doi 10.1039/b402854f
_journal_year 2004
_chemical_formula_moiety 'C238 H224 B3 Cu4 F15 N32 O18 S Zn4'
_chemical_formula_sum 'C238 H224 B3 Cu4 F15 N32 O18 S Zn4'
_chemical_formula_weight 4685.76
_chemical_name_systematic ' ?'
_space_group_IT_number 2
_symmetry_cell_setting triclinic
_symmetry_space_group_name_Hall '-P 1'
_symmetry_space_group_name_H-M 'P -1'
_cell_angle_alpha 79.087(5)
_cell_angle_beta 66.993(5)
_cell_angle_gamma 67.425(5)
_cell_formula_units_Z 1
_cell_length_a 17.8009(3)
_cell_length_b 18.2756(3)
_cell_length_c 21.3141(4)
_cell_measurement_reflns_used 35951
_cell_measurement_temperature 173
_cell_measurement_theta_max 27.4
_cell_measurement_theta_min 1.4
_cell_volume 5887.1(2)
_computing_publication_material CIFGEN_IN_OpenMoleN_(_1997)
_computing_structure_refinement LSFM_OpenMoleN_(_1997)
_computing_structure_solution Direct_methods_(SIR,_Burla_et_al.,_1989)
_diffrn_ambient_temperature 173
_diffrn_measured_fraction_theta_full 0.990
_diffrn_measured_fraction_theta_max 0.990
_diffrn_measurement_details
;
35951 reflections were collected using program Collect
("Collect" Data collection software, Nonius B.V., 1998)
The conditions were as follow : crystal to detector distance =  36. mm.
Scan angle =  1.4 deg 1 scans of  100 sec per frame.
Data collection was divided into  2 set(s)
with the following starting angles and number of frames :

Set 1 Theta =    6.30 Omega =    0.00 Kappa =    0.00  130 frames
Set 2 Theta =   -5.60 Kappa = -168.00 Phi   =    0.00   33 frames
Friedel pairs were averaged. Internal R = 0.06
;
_diffrn_measurement_device_type KappaCCD
_diffrn_measurement_method '\p scans'
_diffrn_radiation_monochromator graphite
_diffrn_radiation_type Mo-K\a
_diffrn_radiation_wavelength 0.71073
_diffrn_reflns_av_R_equivalents 0.060
_diffrn_reflns_av_sigmaI/netI 0.333
_diffrn_reflns_limit_h_max 20
_diffrn_reflns_limit_h_min -23
_diffrn_reflns_limit_k_max 23
_diffrn_reflns_limit_k_min -22
_diffrn_reflns_limit_l_max 21
_diffrn_reflns_limit_l_min -27
_diffrn_reflns_number 35951
_diffrn_reflns_theta_full 27.45
_diffrn_reflns_theta_max 27.45
_diffrn_reflns_theta_min 2.5
_diffrn_source xray_tube
_diffrn_standards_decay_% 0
_exptl_absorpt_coefficient_mu 0.842
_exptl_absorpt_correction_T_max 0.935
_exptl_absorpt_correction_T_min 0.902
_exptl_absorpt_correction_type refdelf_(Walker_&_Stuart,_1983)
_exptl_crystal_colour violet
_exptl_crystal_density_diffrn 1.32
_exptl_crystal_density_method none
_exptl_crystal_description prism
_exptl_crystal_F_000 2422
_exptl_crystal_size_max 0.12
_exptl_crystal_size_mid 0.08
_exptl_crystal_size_min 0.08
_refine_diff_density_max 1.310
_refine_diff_density_min -0.178
_refine_ls_extinction_method none
_refine_ls_goodness_of_fit_all 10.909
_refine_ls_goodness_of_fit_ref 1.264
_refine_ls_hydrogen_treatment noref
_refine_ls_matrix_type full
_refine_ls_number_constraints 70
_refine_ls_number_parameters 1302
_refine_ls_number_reflns 11153
_refine_ls_number_restraints -1
_refine_ls_R_factor_all 0.243
_refine_ls_R_factor_gt 0.105
_refine_ls_shift/esd_mean 0.000
_refine_ls_shift/su_max 0.000
_refine_ls_structure_factor_coef F
_refine_ls_weighting_scheme sigma
_refine_ls_wR_factor_all 0.661
_refine_ls_wR_factor_ref 0.137
_reflns_number_gt 11153
_reflns_number_total 26611
_reflns_threshold_expression >3.0\s(I)
_cod_data_source_file b402854f.txt
_cod_data_source_block st1293
_cod_original_sg_symbol_H-M P-1
_cod_database_code 7102648

loop_
_symmetry_equiv_pos_as_xyz
x,y,z
-x,-y,-z

loop_
_atom_site_aniso_label
_atom_site_aniso_U_11
_atom_site_aniso_U_22
_atom_site_aniso_U_33
_atom_site_aniso_U_12
_atom_site_aniso_U_13
_atom_site_aniso_U_23
_atom_site_aniso_type_symbol
ZN1 0.0233(4) 0.0523(7) 0.0416(6) -0.0162(4) -0.0125(4) -0.0123(5) Zn
CU1 0.0318(5) 0.0434(7) 0.0432(7) -0.0174(4) -0.0099(5) -0.0085(6) Cu
ZN2 0.0342(5) 0.0510(7) 0.0403(7) -0.0175(4) -0.0106(4) -0.0109(5) Zn
CU2 0.0377(6) 0.0778(9) 0.0487(7) -0.0146(5) -0.0145(5) -0.0306(6) Cu
O1 0.020(3) 0.057(5) 0.050(4) -0.010(3) -0.013(2) -0.012(3) O
C1 0.024(4) 0.048(6) 0.052(6) -0.017(4) -0.014(4) -0.005(5) C
C2 0.043(5) 0.070(9) 0.078(8) -0.019(5) -0.034(4) -0.004(7) C
C3 0.041(6) 0.048(8) 0.12(1) -0.003(5) -0.045(6) -0.004(8) C
C4 0.051(7) 0.042(7) 0.12(1) -0.005(5) -0.033(6) -0.027(7) C
C5 0.029(4) 0.037(6) 0.069(7) -0.009(4) -0.019(4) -0.013(5) C
C6 0.031(4) 0.040(6) 0.042(6) -0.018(4) -0.008(4) -0.003(5) C
N1 0.026(3) 0.041(4) 0.030(4) -0.022(3) -0.004(3) -0.007(3) N
C7 0.024(4) 0.048(6) 0.041(5) -0.017(3) -0.014(3) -0.007(4) C
C8 0.029(4) 0.060(6) 0.056(6) -0.020(3) -0.016(4) -0.019(5) C
C9 0.034(5) 0.037(6) 0.069(7) -0.013(4) -0.023(4) -0.007(5) C
C10 0.020(4) 0.057(6) 0.033(5) -0.020(3) -0.008(3) -0.011(4) C
N2 0.024(3) 0.046(5) 0.027(4) -0.016(3) -0.009(3) -0.006(4) N
C11 0.024(4) 0.054(6) 0.026(5) -0.018(3) -0.006(3) -0.014(4) C
N3 0.025(3) 0.036(4) 0.034(5) -0.014(3) -0.005(3) -0.009(4) N
C12 0.026(4) 0.033(5) 0.028(5) -0.013(3) -0.003(4) -0.006(4) C
C13 0.025(4) 0.050(5) 0.027(5) -0.021(3) -0.006(3) -0.010(4) C
C14 0.022(4) 0.045(6) 0.030(5) -0.012(3) -0.009(3) -0.010(4) C
C15 0.031(4) 0.051(6) 0.044(6) -0.016(4) -0.012(4) -0.013(5) C
C16 0.028(4) 0.063(7) 0.058(6) -0.017(4) -0.026(3) -0.005(5) C
C17 0.030(4) 0.051(7) 0.060(6) -0.010(4) -0.029(4) 0.001(6) C
C18 0.040(5) 0.062(7) 0.047(6) -0.023(4) -0.018(4) -0.006(5) C
C19 0.058(6) 0.065(8) 0.082(9) -0.030(5) -0.033(5) 0.004(7) C
N4 0.026(3) 0.048(5) 0.038(5) -0.015(3) -0.013(3) -0.008(4) N
C20 0.032(4) 0.056(6) 0.031(5) -0.018(4) -0.015(3) -0.006(5) C
C21 0.044(5) 0.062(6) 0.046(6) -0.030(4) -0.011(4) -0.015(5) C
C22 0.050(6) 0.100(8) 0.060(7) -0.037(5) 0.001(5) -0.046(5) C
C23 0.080(6) 0.092(7) 0.052(7) -0.063(4) -0.010(5) -0.017(5) C
C24 0.044(5) 0.089(7) 0.043(7) -0.049(4) 0.000(4) -0.015(5) C
C25 0.029(4) 0.079(7) 0.034(5) -0.032(4) -0.006(3) -0.015(5) C
O2 0.026(3) 0.065(5) 0.039(4) -0.018(3) -0.006(3) -0.012(3) O
C30 0.024(4) 0.056(7) 0.025(5) -0.006(4) -0.015(3) -0.010(4) C
C31 0.028(4) 0.082(8) 0.045(6) -0.017(4) -0.012(4) -0.020(5) C
C32 0.035(5) 0.083(8) 0.042(6) -0.004(5) -0.010(4) -0.035(5) C
C33 0.040(5) 0.079(7) 0.057(6) -0.013(4) -0.015(4) -0.041(5) C
C34 0.031(4) 0.065(7) 0.043(5) -0.016(4) -0.019(3) -0.017(4) C
C35 0.021(4) 0.054(6) 0.027(5) -0.011(4) -0.010(3) -0.006(5) C
N5 0.019(3) 0.056(5) 0.034(4) -0.011(3) -0.008(3) -0.016(4) N
C36 0.023(4) 0.050(6) 0.032(5) -0.014(4) -0.010(3) -0.005(5) C
C37 0.025(4) 0.057(6) 0.051(6) -0.016(3) -0.015(3) -0.020(4) C
C38 0.034(4) 0.065(6) 0.064(6) -0.017(4) -0.016(4) -0.032(5) C
C39 0.023(4) 0.056(6) 0.043(5) -0.017(3) -0.011(3) -0.017(4) C
N6 0.020(3) 0.057(5) 0.040(5) -0.017(3) -0.007(3) -0.017(4) N
C40 0.030(4) 0.043(6) 0.038(5) -0.011(4) -0.023(3) -0.001(4) C
N7 0.024(3) 0.047(5) 0.037(4) -0.011(3) -0.011(3) -0.011(4) N
C41 0.023(4) 0.052(7) 0.034(5) -0.010(4) -0.010(3) -0.009(5) C
C42 0.024(4) 0.060(6) 0.037(5) -0.016(4) -0.008(3) -0.020(4) C
C43 0.019(4) 0.074(8) 0.037(6) -0.010(4) -0.011(4) -0.010(5) C
C44 0.034(5) 0.078(8) 0.033(6) -0.027(4) -0.006(4) -0.012(5) C
C45 0.036(5) 0.118(9) 0.060(8) -0.039(5) -0.003(5) -0.032(6) C
C46 0.029(6) 0.12(1) 0.060(9) -0.026(6) 0.002(6) -0.030(8) C
C47 0.034(5) 0.14(1) 0.051(7) -0.035(5) 0.003(5) -0.047(6) C
C48 0.064(8) 0.24(1) 0.09(1) -0.065(8) 0.020(7) -0.109(8) C
N8 0.025(4) 0.090(7) 0.047(5) -0.016(4) -0.009(3) -0.025(5) N
C49 0.029(4) 0.056(6) 0.043(5) -0.012(4) -0.016(3) -0.017(4) C
C50 0.059(5) 0.062(7) 0.072(7) -0.022(4) -0.037(4) -0.013(5) C
C51 0.057(6) 0.051(8) 0.095(9) -0.006(5) -0.037(5) -0.022(6) C
C52 0.060(6) 0.062(7) 0.067(7) -0.026(4) -0.024(4) -0.026(5) C
C53 0.053(5) 0.093(8) 0.050(6) -0.037(4) -0.028(4) -0.009(5) C
C54 0.037(5) 0.059(7) 0.051(6) -0.017(4) -0.015(4) -0.020(5) C
C55 0.103(8) 0.077(8) 0.11(1) -0.049(5) -0.044(6) -0.023(6) C
C56 0.13(1) 0.107(9) 0.13(1) -0.077(6) -0.023(8) -0.045(7) C
C57 0.20(1) 0.10(1) 0.14(1) -0.072(7) -0.098(8) -0.010(8) C
C58 0.19(2) 0.08(1) 0.12(1) -0.05(1) -0.084(9) -0.00(1) C
O3 0.046(4) 0.062(5) 0.052(5) -0.013(4) -0.023(3) -0.004(4) O
C59 0.042(5) 0.075(8) 0.031(6) -0.029(4) -0.010(4) -0.004(5) C
C60 0.045(6) 0.08(1) 0.088(9) -0.008(6) -0.040(5) 0.002(8) C
C61 0.057(7) 0.10(1) 0.079(9) -0.025(7) -0.038(6) 0.005(9) C
C62 0.055(6) 0.12(1) 0.057(7) -0.041(6) -0.029(5) -0.003(7) C
C63 0.036(5) 0.079(8) 0.030(6) -0.026(4) -0.011(4) -0.004(5) C
C64 0.032(4) 0.077(7) 0.026(5) -0.026(4) -0.007(4) -0.009(5) C
N9 0.031(4) 0.061(6) 0.027(4) -0.011(3) -0.010(3) -0.016(4) N
C65 0.032(4) 0.064(6) 0.024(5) -0.023(4) -0.006(3) -0.013(4) C
C66 0.042(5) 0.067(7) 0.040(6) -0.027(4) -0.006(4) -0.019(5) C
C67 0.051(5) 0.096(8) 0.035(6) -0.038(4) -0.014(4) -0.019(5) C
C68 0.026(4) 0.034(6) 0.029(5) -0.009(4) -0.006(4) -0.004(5) C
N10 0.034(4) 0.048(5) 0.030(4) -0.017(3) -0.005(3) -0.017(3) N
C69 0.033(5) 0.077(7) 0.033(6) -0.031(4) 0.004(4) -0.024(5) C
N11 0.035(4) 0.048(5) 0.028(4) -0.019(3) -0.006(3) -0.012(4) N
C70 0.035(5) 0.048(6) 0.025(5) -0.018(4) -0.001(4) -0.012(4) C
C71 0.035(4) 0.067(7) 0.023(5) -0.031(4) -0.002(4) -0.005(5) C
C72 0.041(5) 0.065(7) 0.022(5) -0.025(4) -0.000(4) -0.013(5) C
C73 0.049(6) 0.048(7) 0.052(7) -0.018(5) -0.018(5) -0.007(5) C
C74 0.087(7) 0.062(8) 0.053(7) -0.028(5) -0.037(5) -0.011(5) C
C75 0.070(8) 0.034(8) 0.079(9) 0.006(6) -0.030(6) -0.018(7) C
C76 0.055(6) 0.054(8) 0.069(8) 0.000(6) -0.033(5) -0.017(6) C
C77 0.105(9) 0.09(1) 0.134(9) 0.026(8) -0.094(6) -0.046(8) C
N12 0.033(4) 0.062(6) 0.046(5) -0.006(4) -0.013(3) -0.024(4) N
C78 0.040(5) 0.064(6) 0.033(6) -0.027(4) -0.010(4) -0.011(5) C
C79 0.029(5) 0.056(7) 0.041(6) -0.014(4) -0.011(4) -0.009(5) C
C80 0.041(5) 0.062(7) 0.054(6) -0.015(4) -0.014(4) -0.029(5) C
C81 0.046(5) 0.055(7) 0.065(7) -0.022(4) -0.022(4) -0.017(5) C
C82 0.042(5) 0.085(8) 0.070(8) -0.038(4) -0.004(5) -0.027(6) C
C83 0.037(5) 0.087(8) 0.052(7) -0.031(4) 0.006(5) -0.036(5) C
C84 0.056(5) 0.072(7) 0.066(7) -0.034(4) -0.033(4) -0.012(5) C
C85 0.089(7) 0.078(9) 0.12(1) -0.041(6) -0.061(6) -0.001(8) C
C86 0.106(7) 0.073(8) 0.15(1) -0.055(5) -0.081(6) 0.014(8) C
C87 0.23(1) 0.08(1) 0.27(2) -0.081(9) -0.17(1) 0.03(1) C
O4 0.037(3) 0.055(4) 0.040(4) -0.021(3) -0.007(3) -0.012(3) O
C88 0.032(5) 0.051(7) 0.034(7) -0.017(4) 0.001(5) -0.002(6) C
C89 0.039(6) 0.069(9) 0.058(8) -0.014(6) -0.001(6) -0.021(7) C
C90 0.044(6) 0.10(1) 0.06(1) -0.040(6) 0.007(6) -0.012(8) C
C91 0.055(6) 0.086(8) 0.052(8) -0.047(5) -0.005(5) -0.003(7) C
C92 0.032(5) 0.043(6) 0.045(7) -0.022(4) -0.005(4) 0.000(5) C
C93 0.035(5) 0.045(6) 0.044(6) -0.018(4) -0.013(4) -0.008(5) C
N13 0.024(4) 0.038(5) 0.039(5) -0.010(3) -0.007(3) -0.007(4) N
C94 0.029(4) 0.043(6) 0.038(6) -0.015(4) -0.008(4) -0.006(5) C
C95 0.036(5) 0.039(6) 0.057(7) -0.013(4) -0.013(4) -0.014(5) C
C96 0.038(5) 0.047(6) 0.062(7) -0.018(4) -0.017(4) -0.010(5) C
C97 0.030(4) 0.038(6) 0.032(6) -0.014(4) -0.009(4) -0.000(5) C
C98 0.028(4) 0.044(6) 0.041(6) -0.016(4) -0.008(4) -0.012(4) C
C99 0.045(5) 0.038(6) 0.040(6) -0.018(4) -0.017(4) -0.004(5) C
N15 0.028(4) 0.037(5) 0.033(5) -0.015(3) -0.004(3) -0.003(4) N
C101 0.034(4) 0.043(6) 0.028(5) -0.016(4) -0.012(4) -0.002(5) C
N16 0.033(4) 0.048(5) 0.026(4) -0.020(3) -0.005(3) -0.006(4) N
C102 0.032(5) 0.042(6) 0.051(7) -0.014(4) 0.002(5) -0.019(5) C
C103 0.040(6) 0.068(8) 0.09(1) -0.027(5) 0.017(7) -0.044(7) C
C104 0.08(1) 0.090(9) 0.16(1) -0.043(7) 0.03(1) -0.086(8) C
C105 0.075(9) 0.12(1) 0.12(1) -0.058(7) 0.055(9) -0.080(9) C
C106 0.053(7) 0.055(7) 0.057(8) -0.028(5) 0.010(6) -0.020(6) C
C107 0.057(7) 0.11(1) 0.07(1) -0.051(6) 0.023(7) -0.035(8) C
N14 0.034(4) 0.047(5) 0.049(6) -0.016(4) 0.002(4) -0.020(4) N
C108 0.040(5) 0.050(6) 0.026(5) -0.024(4) -0.009(4) -0.007(4) C
C109 0.053(6) 0.067(7) 0.035(6) -0.027(5) -0.009(4) -0.014(5) C
C110 0.075(6) 0.088(7) 0.077(8) -0.048(4) -0.014(5) -0.041(5) C
C111 0.16(1) 0.087(7) 0.13(1) -0.072(6) -0.025(8) -0.053(6) C
C112 0.090(9) 0.062(8) 0.08(1) -0.040(6) -0.018(7) -0.015(7) C
C113 0.055(6) 0.050(7) 0.041(7) -0.024(5) -0.004(5) -0.011(5) C
B1 0.09(1) 0.12(1) 0.09(1) -0.053(8) -0.007(9) -0.050(9) B
F1 0.250(9) 0.49(2) 0.12(1) -0.268(7) -0.017(7) -0.055(9) F
F2 0.083(5) 0.107(6) 0.147(7) -0.029(4) -0.045(4) -0.047(5) F
F3 0.153(6) 0.141(6) 0.44(1) 0.039(5) -0.177(5) -0.191(5) F
F4 0.067(6) 0.140(8) 0.149(8) 0.028(6) -0.030(5) -0.094(6) F
O5 0.026(3) 0.061(5) 0.060(5) -0.019(3) -0.016(3) -0.012(4) O
C118 0.13(2) 0.09(1) 0.12(2) -0.02(1) -0.04(1) -0.02(1) C
O6 0.068(5) 0.062(6) 0.083(7) -0.026(4) -0.011(5) -0.019(5) O
C119 0.23(2) 0.17(2) 0.16(2) -0.11(1) -0.04(2) -0.02(2) C
O7 0.23(1) 0.10(1) 0.25(1) 0.01(1) -0.15(1) -0.05(1) O

loop_
_atom_site_label
_atom_site_fract_x
_atom_site_fract_y
_atom_site_fract_z
_atom_site_U_iso_or_equiv
_atom_site_occupancy
_atom_site_thermal_displace_type
_atom_site_calc_flag
_atom_site_calc_attached_atom
_atom_site_type_symbol
ZN1 0.79306(7) 0.99184(8) 0.49183(7) 0.0370(6) 1.000 Uani ? ? Zn
CU1 0.53240(8) 1.26592(9) 0.35328(8) 0.0391(6) 1.000 Uani ? ? Cu
ZN2 0.88820(8) 1.19603(9) 0.08816(7) 0.0413(6) 1.000 Uani ? ? Zn
CU2 1.15331(9) 0.8959(1) 0.21427(8) 0.0523(7) 1.000 Uani ? ? Cu
O1 0.8663(4) 0.8965(5) 0.5360(4) 0.038(4) 1.000 Uani ? ? O
C1 0.8641(6) 0.8290(7) 0.5247(6) 0.039(5) 1.000 Uani ? ? C
C2 0.9100(8) 0.7550(9) 0.5438(8) 0.062(7) 1.000 Uani ? ? C
C3 0.9013(8) 0.6861(9) 0.5310(9) 0.063(8) 1.000 Uani ? ? C
C4 0.8435(9) 0.6908(9) 0.5009(9) 0.064(8) 1.000 Uani ? ? C
C5 0.7938(7) 0.7651(7) 0.4806(7) 0.042(6) 1.000 Uani ? ? C
C6 0.8064(7) 0.8332(7) 0.4914(6) 0.037(5) 1.000 Uani ? ? C
N1 0.7642(5) 0.9062(5) 0.4714(5) 0.032(4) 1.000 Uani ? ? N
C7 0.7041(6) 0.9176(7) 0.4439(6) 0.036(5) 1.000 Uani ? ? C
C8 0.6863(6) 0.8523(7) 0.4345(6) 0.046(5) 1.000 Uani ? ? C
C9 0.7322(7) 0.7781(7) 0.4507(7) 0.044(6) 1.000 Uani ? ? C
C10 0.6599(6) 0.9999(7) 0.4266(6) 0.033(5) 1.000 Uani ? ? C
N2 0.6973(5) 1.0539(5) 0.4249(4) 0.031(4) 1.000 Uani ? ? N
C11 0.6552(6) 1.1294(7) 0.4134(5) 0.032(5) 1.000 Uani ? ? C
N3 0.5816(5) 1.1583(5) 0.3981(5) 0.031(4) 1.000 Uani ? ? N
C12 0.5471(6) 1.1050(6) 0.3966(6) 0.029(5) 1.000 Uani ? ? C
C13 0.5835(6) 1.0260(7) 0.4112(5) 0.032(5) 1.000 Uani ? ? C
C14 0.4681(6) 1.1390(7) 0.3778(5) 0.031(5) 1.000 Uani ? ? C
C15 0.4171(7) 1.0949(7) 0.3851(6) 0.041(5) 1.000 Uani ? ? C
C16 0.3432(6) 1.1318(8) 0.3661(6) 0.047(6) 1.000 Uani ? ? C
C17 0.3279(7) 1.2060(8) 0.3399(7) 0.045(6) 1.000 Uani ? ? C
C18 0.3811(7) 1.2484(8) 0.3323(7) 0.049(6) 1.000 Uani ? ? C
C19 0.3655(8) 1.3298(9) 0.3036(8) 0.068(8) 1.000 Uani ? ? C
N4 0.4506(5) 1.2144(6) 0.3531(5) 0.036(4) 1.000 Uani ? ? N
C20 0.6918(6) 1.1884(7) 0.4169(6) 0.038(5) 1.000 Uani ? ? C
C21 0.6392(7) 1.2539(7) 0.4556(6) 0.050(6) 1.000 Uani ? ? C
C22 0.6732(8) 1.3073(9) 0.4624(7) 0.067(7) 1.000 Uani ? ? C
C23 0.7622(6) 1.2973(6) 0.4262(5) 0.073(7) 1.000 Uani ? ? C
C24 0.8122(7) 1.2346(8) 0.3849(7) 0.055(6) 1.000 Uani ? ? C
C25 0.7797(6) 1.1779(8) 0.3814(6) 0.043(5) 1.000 Uani ? ? C
C26 0.7985 1.3524 0.4379 0.093(7) 1.000 Uiso ? ? C
C27 0.8101 1.4139 0.3848 0.17(1) 1.000 Uiso ? ? C
C28 0.8464 1.4709 0.3969 0.15(1) 1.000 Uiso ? ? C
C29 0.9421 1.4493 0.3588 0.1949 1.000 Uiso ? ? C
O2 0.6800(4) 1.0508(5) 0.5683(4) 0.040(4) 1.000 Uani ? ? O
C30 0.6877(6) 1.1111(7) 0.5879(5) 0.033(5) 1.000 Uani ? ? C
C31 0.6220(7) 1.1636(8) 0.6365(6) 0.047(6) 1.000 Uani ? ? C
C32 0.6377(8) 1.2263(9) 0.6526(6) 0.050(6) 1.000 Uani ? ? C
C33 0.7143(8) 1.2379(8) 0.6261(6) 0.057(6) 1.000 Uani ? ? C
C34 0.7827(6) 1.1862(8) 0.5771(6) 0.044(5) 1.000 Uani ? ? C
C35 0.7688(6) 1.1238(7) 0.5567(5) 0.031(5) 1.000 Uani ? ? C
N5 0.8304(5) 1.0737(6) 0.5073(5) 0.033(4) 1.000 Uani ? ? N
C36 0.9083(6) 1.0829(7) 0.4762(6) 0.033(5) 1.000 Uani ? ? C
C37 0.9279(6) 1.1407(7) 0.4959(6) 0.042(5) 1.000 Uani ? ? C
C38 0.8665(7) 1.1905(8) 0.5455(6) 0.052(6) 1.000 Uani ? ? C
C39 0.9695(6) 1.0306(7) 0.4186(6) 0.038(5) 1.000 Uani ? ? C
N6 0.9380(5) 0.9863(6) 0.3990(5) 0.035(4) 1.000 Uani ? ? N
C40 0.9944(6) 0.9377(7) 0.3487(6) 0.036(5) 1.000 Uani ? ? C
N7 1.0763(5) 0.9347(6) 0.3110(5) 0.034(4) 1.000 Uani ? ? N
C41 1.1066(6) 0.9812(7) 0.3312(6) 0.034(5) 1.000 Uani ? ? C
C42 1.0547(6) 1.0281(7) 0.3864(6) 0.038(5) 1.000 Uani ? ? C
C43 1.1969(7) 0.9776(8) 0.2890(6) 0.037(6) 1.000 Uani ? ? C
C44 1.2386(7) 1.0184(8) 0.3049(6) 0.044(6) 1.000 Uani ? ? C
C45 1.3225(8) 1.014(1) 0.2604(7) 0.063(7) 1.000 Uani ? ? C
C46 1.3599(8) 0.969(1) 0.2048(8) 0.060(8) 1.000 Uani ? ? C
C47 1.3140(8) 0.929(1) 0.1914(7) 0.062(7) 1.000 Uani ? ? C
C48 1.357(1) 0.880(1) 0.1313(9) 0.11(1) 1.000 Uani ? ? C
N8 1.2340(6) 0.9339(7) 0.2323(5) 0.047(5) 1.000 Uani ? ? N
C49 0.9670(6) 0.8798(7) 0.3290(6) 0.041(5) 1.000 Uani ? ? C
C50 1.0182(8) 0.7997(8) 0.3254(7) 0.064(7) 1.000 Uani ? ? C
C51 0.9921(9) 0.7456(9) 0.3110(8) 0.065(8) 1.000 Uani ? ? C
C52 0.9166(8) 0.7677(8) 0.2982(7) 0.063(6) 1.000 Uani ? ? C
C53 0.8671(7) 0.8477(9) 0.2987(6) 0.063(6) 1.000 Uani ? ? C
C54 0.8895(7) 0.9052(8) 0.3156(6) 0.048(6) 1.000 Uani ? ? C
C55 0.890(1) 0.7066(9) 0.2818(9) 0.096(8) 1.000 Uani ? ? C
C56 0.940(1) 0.679(1) 0.211(1) 0.12(1) 1.000 Uani ? ? C
C57 0.912(1) 0.625(1) 0.187(1) 0.14(1) 1.000 Uani ? ? C
C58 0.973(1) 0.591(1) 0.121(1) 0.12(1) 1.000 Uani ? ? C
O3 0.7861(5) 1.2792(6) 0.0602(5) 0.053(5) 1.000 Uani ? ? O
C59 0.7435(7) 1.2434(8) 0.0466(6) 0.046(6) 1.000 Uani ? ? C
C60 0.6676(9) 1.281(1) 0.0323(8) 0.067(8) 1.000 Uani ? ? C
C61 0.6275(9) 1.237(1) 0.0167(9) 0.076(9) 1.000 Uani ? ? C
C62 0.6599(8) 1.156(1) 0.0167(8) 0.073(8) 1.000 Uani ? ? C
C63 0.7365(7) 1.1148(8) 0.0306(6) 0.044(6) 1.000 Uani ? ? C
C64 0.7759(7) 1.1589(8) 0.0461(6) 0.040(6) 1.000 Uani ? ? C
N9 0.8467(5) 1.1213(6) 0.0664(5) 0.037(4) 1.000 Uani ? ? N
C65 0.8817(7) 1.0430(7) 0.0688(6) 0.037(5) 1.000 Uani ? ? C
C66 0.8503(7) 0.9959(8) 0.0478(6) 0.048(6) 1.000 Uani ? ? C
C67 0.7774(7) 1.0323(9) 0.0299(6) 0.056(6) 1.000 Uani ? ? C
C68 0.9527(6) 1.0095(7) 0.0963(6) 0.030(5) 1.000 Uani ? ? C
N10 0.9684(5) 1.0618(6) 0.1226(5) 0.036(4) 1.000 Uani ? ? N
C69 1.0337(7) 1.0317(8) 0.1462(6) 0.043(6) 1.000 Uani ? ? C
N11 1.0804(5) 0.9527(6) 0.1519(5) 0.036(4) 1.000 Uani ? ? N
C70 1.0624(7) 0.9026(7) 0.1262(6) 0.035(5) 1.000 Uani ? ? C
C71 0.9989(7) 0.9299(7) 0.0965(6) 0.038(5) 1.000 Uani ? ? C
C72 1.1132(7) 0.8183(8) 0.1342(6) 0.039(6) 1.000 Uani ? ? C
C73 1.1102(8) 0.7589(8) 0.1040(7) 0.049(6) 1.000 Uani ? ? C
C74 1.1605(9) 0.6815(9) 0.1131(7) 0.066(7) 1.000 Uani ? ? C
C75 1.211(1) 0.6664(9) 0.1505(8) 0.058(8) 1.000 Uani ? ? C
C76 1.2121(9) 0.7279(9) 0.1802(7) 0.059(7) 1.000 Uani ? ? C
C77 1.267(1) 0.712(1) 0.2226(9) 0.11(1) 1.000 Uani ? ? C
N12 1.1646(6) 0.8024(7) 0.1716(5) 0.046(5) 1.000 Uani ? ? N
C78 1.0611(7) 1.0866(7) 0.1702(6) 0.044(5) 1.000 Uani ? ? C
C79 1.0039(7) 1.1419(8) 0.2185(6) 0.041(6) 1.000 Uani ? ? C
C80 1.0336(8) 1.1883(8) 0.2409(7) 0.052(6) 1.000 Uani ? ? C
C81 1.1213(7) 1.1814(8) 0.2146(7) 0.055(6) 1.000 Uani ? ? C
C82 1.1763(8) 1.1297(9) 0.1634(8) 0.063(7) 1.000 Uani ? ? C
C83 1.1478(8) 1.0819(8) 0.1411(7) 0.055(7) 1.000 Uani ? ? C
C84 1.1542(7) 1.2298(8) 0.2409(7) 0.064(6) 1.000 Uani ? ? C
C85 1.139(1) 1.312(1) 0.2135(9) 0.094(9) 1.000 Uani ? ? C
C86 1.1738(9) 1.3599(9) 0.237(1) 0.104(9) 1.000 Uani ? ? C
C87 1.153(2) 1.445(1) 0.210(1) 0.17(2) 1.000 Uani ? ? C
O4 1.0047(5) 1.1797(5) 0.0071(4) 0.043(4) 1.000 Uani ? ? O
C88 1.0444(7) 1.2233(8) 0.0134(7) 0.038(6) 1.000 Uani ? ? C
C89 1.1249(9) 1.2234(9) -0.0288(8) 0.054(8) 1.000 Uani ? ? C
C90 1.1613(9) 1.275(1) -0.0183(8) 0.064(8) 1.000 Uani ? ? C
C91 1.1197(8) 1.3285(9) 0.0315(8) 0.062(7) 1.000 Uani ? ? C
C92 1.0371(7) 1.3297(7) 0.0773(7) 0.040(6) 1.000 Uani ? ? C
C93 1.0029(7) 1.2753(7) 0.0694(6) 0.041(6) 1.000 Uani ? ? C
N13 0.9237(5) 1.2715(6) 0.1138(5) 0.033(4) 1.000 Uani ? ? N
C94 0.8777(7) 1.3192(7) 0.1651(6) 0.036(5) 1.000 Uani ? ? C
C95 0.9062(7) 1.3771(7) 0.1744(7) 0.043(6) 1.000 Uani ? ? C
C96 0.9850(7) 1.3809(8) 0.1315(7) 0.048(6) 1.000 Uani ? ? C
C97 0.7928(7) 1.3098(7) 0.2087(6) 0.033(5) 1.000 Uani ? ? C
C98 0.7282(7) 1.3656(7) 0.2535(6) 0.037(5) 1.000 Uani ? ? C
C99 0.6494(7) 1.3521(7) 0.2889(6) 0.041(5) 1.000 Uani ? ? C
N15 0.6383(5) 1.2869(6) 0.2791(5) 0.032(4) 1.000 Uani ? ? N
C101 0.7057(7) 1.2346(7) 0.2345(6) 0.034(5) 1.000 Uani ? ? C
N16 0.7831(5) 1.2431(6) 0.1994(5) 0.035(4) 1.000 Uani ? ? N
C102 0.5733(7) 1.4059(7) 0.3394(7) 0.041(6) 1.000 Uani ? ? C
C103 0.5698(9) 1.4781(9) 0.3497(9) 0.064(8) 1.000 Uani ? ? C
C104 0.495(1) 1.525(1) 0.399(1) 0.11(1) 1.000 Uani ? ? C
C105 0.428(1) 1.494(1) 0.435(1) 0.10(1) 1.000 Uani ? ? C
C106 0.4366(9) 1.4201(8) 0.4220(8) 0.055(7) 1.000 Uani ? ? C
C107 0.368(1) 1.386(1) 0.4605(9) 0.076(9) 1.000 Uani ? ? C
N14 0.5082(6) 1.3760(6) 0.3760(5) 0.043(5) 1.000 Uani ? ? N
C108 0.6915(7) 1.1643(7) 0.2244(6) 0.037(5) 1.000 Uani ? ? C
C109 0.6163(8) 1.1734(8) 0.2132(6) 0.050(6) 1.000 Uani ? ? C
C110 0.6016(9) 1.1063(8) 0.2058(8) 0.080(7) 1.000 Uani ? ? C
C111 0.6636(7) 1.0318(7) 0.2110(6) 0.12(1) 1.000 Uani ? ? C
C112 0.740(1) 1.0216(9) 0.2207(9) 0.077(9) 1.000 Uani ? ? C
C113 0.7515(8) 1.0885(8) 0.2286(7) 0.048(7) 1.000 Uani ? ? C
C114 0.6551 0.9631 0.1887 0.1457 1.000 Uiso ? ? C
C115 0.6027 0.9218 0.2460 0.1457 1.000 Uiso ? ? C
C116 0.5916 0.8554 0.2186 0.1457 1.000 Uiso ? ? C
C117 0.6762 0.7889 0.1954 0.1330 1.000 Uiso ? ? C
B1 0.392(1) 0.321(1) 0.631(1) 0.10(1) 1.000 Uani ? ? B
F1 0.444(1) 0.352(1) 0.5715(8) 0.24(1) 1.000 Uani ? ? F
F2 0.4208(6) 0.3185(6) 0.6805(6) 0.109(6) 1.000 Uani ? ? F
F3 0.4022(8) 0.2485(7) 0.6153(7) 0.212(7) 1.000 Uani ? ? F
F4 0.3116(7) 0.3663(7) 0.6438(6) 0.112(7) 1.000 Uani ? ? F
O5 0.4845(4) 0.8973(5) 0.4351(4) 0.046(4) 1.000 Uani ? ? O
C118 0.274(1) 0.430(1) 0.807(1) 0.11(2) 1.000 Uani ? ? C
O6 0.2500(6) 0.4656(6) 0.7503(6) 0.070(6) 1.000 Uani ? ? O
C119 0.182(2) 0.537(2) 0.974(2) 0.18(2) 1.000 Uani ? ? C
O7 0.264(1) 0.566(1) 0.930(1) 0.18(1) 1.000 Uani ? ? O
C121 0.350(2) 0.049(2) 1.010(2) 0.10(1) 0.500 Uiso ? ? C
O12 0.434(2) 0.052(2) 0.992(2) 0.16(1) 0.500 Uiso ? ? O
S1 0.2007(6) 0.5693(6) 0.3686(6) 0.151(4) 0.500 Uiso ? ? S
O14 0.2564 0.5366 0.3965 0.1510 0.500 Uiso ? ? O
O15 0.1502 0.6484 0.3921 0.1510 0.500 Uiso ? ? O
O16 0.2440 0.5567 0.2955 0.1510 0.500 Uiso ? ? O
C122 0.1218 0.5208 0.3941 0.1510 0.500 Uiso ? ? C
F5 0.1636 0.4522 0.3732 0.1510 0.500 Uiso ? ? F
F6 0.0686 0.5530 0.3594 0.1510 0.500 Uiso ? ? F
F7 0.0675 0.5334 0.4582 0.1510 0.500 Uiso ? ? F
B2 0.1339(8) 0.5513(8) 0.3989(7) 0.1330 0.500 Uiso ? ? B
F8 0.1665 0.5365 0.3258 0.1330 0.500 Uiso ? ? F
F9 0.0396 0.5673 0.4051 0.1330 0.500 Uiso ? ? F
F10 0.1266 0.6272 0.4039 0.1330 0.500 Uiso ? ? F
F11 0.1369 0.5092 0.4549 0.1330 0.500 Uiso ? ? F
H1 0.9487 0.7497 0.5662 0.0778 1.000 Uiso calc C2 H
H2 0.9360 0.6355 0.5434 0.0913 1.000 Uiso calc C3 H
H3 0.8374 0.6438 0.4940 0.0932 1.000 Uiso calc C4 H
H4 0.7225 0.7341 0.4416 0.0575 1.000 Uiso calc C9 H
H5 0.6420 0.8606 0.4168 0.0572 1.000 Uiso calc C8 H
H6 0.5576 0.9893 0.4109 0.0403 1.000 Uiso calc C13 H
H7 0.4315 1.0414 0.4023 0.0515 1.000 Uiso calc C15 H
H8 0.3050 1.1043 0.3719 0.0590 1.000 Uiso calc C16 H
H9 0.2788 1.2308 0.3260 0.0577 1.000 Uiso calc C17 H
H10 0.3155 1.3468 0.2911 0.0826 1.000 Uiso calc C19 H
H11 0.3564 1.3635 0.3367 0.0826 1.000 Uiso calc C19 H
H12 0.4144 1.3319 0.2645 0.0826 1.000 Uiso calc C19 H
H13 0.5789 1.2624 0.4779 0.0607 1.000 Uiso calc C21 H
H14 0.6370 1.3507 0.4912 0.0866 1.000 Uiso calc C22 H
H15 0.8707 1.2296 0.3579 0.0698 1.000 Uiso calc C24 H
H16 0.8169 1.1325 0.3552 0.0561 1.000 Uiso calc C25 H
H17 0.8535 1.3220 0.4417 0.1213 1.000 Uiso calc C26 H
H18 0.7602 1.3774 0.4796 0.1213 1.000 Uiso calc C26 H
H19 0.7551 1.4440 0.3807 0.2218 1.000 Uiso calc C27 H
H20 0.8488 1.3889 0.3433 0.2218 1.000 Uiso calc C27 H
H21 0.8357 1.4697 0.4443 0.1988 1.000 Uiso calc C28 H
H22 0.8178 1.5230 0.3822 0.1988 1.000 Uiso calc C28 H
H23 0.9623 1.4861 0.3676 0.2534 1.000 Uiso calc C29 H
H24 0.9713 1.3974 0.3734 0.2534 1.000 Uiso calc C29 H
H25 0.9533 1.4507 0.3113 0.2534 1.000 Uiso calc C29 H
H26 0.5669 1.1572 0.6586 0.0644 1.000 Uiso calc C31 H
H27 0.5909 1.2629 0.6843 0.0711 1.000 Uiso calc C32 H
H28 0.7220 1.2800 0.6402 0.0733 1.000 Uiso calc C33 H
H29 0.8804 1.2289 0.5591 0.0654 1.000 Uiso calc C38 H
H30 0.9841 1.1448 0.4745 0.0526 1.000 Uiso calc C37 H
H31 1.0768 1.0580 0.4020 0.0496 1.000 Uiso calc C42 H
H32 1.2110 1.0481 0.3448 0.0604 1.000 Uiso calc C44 H
H33 1.3526 1.0424 0.2687 0.0876 1.000 Uiso calc C45 H
H34 1.4174 0.9636 0.1749 0.0953 1.000 Uiso calc C46 H
H35 1.4135 0.8827 0.1073 0.1655 1.000 Uiso calc C48 H
H36 1.3614 0.8265 0.1458 0.1655 1.000 Uiso calc C48 H
H37 1.3238 0.8990 0.1022 0.1655 1.000 Uiso calc C48 H
H38 1.0717 0.7825 0.3331 0.0750 1.000 Uiso calc C50 H
H39 1.0274 0.6912 0.3099 0.0851 1.000 Uiso calc C51 H
H40 0.8164 0.8641 0.2872 0.0745 1.000 Uiso calc C53 H
H41 0.8534 0.9594 0.3179 0.0598 1.000 Uiso calc C54 H
H42 0.8298 0.7294 0.2872 0.1120 1.000 Uiso calc C55 H
H43 0.8981 0.6622 0.3130 0.1120 1.000 Uiso calc C55 H
H44 0.9984 0.6516 0.2085 0.1456 1.000 Uiso calc C56 H
H45 0.9367 0.7249 0.1814 0.1456 1.000 Uiso calc C56 H
H46 0.8572 0.6544 0.1821 0.1621 1.000 Uiso calc C57 H
H47 0.9068 0.5825 0.2196 0.1621 1.000 Uiso calc C57 H
H48 0.9519 0.5579 0.1081 0.1557 1.000 Uiso calc C58 H
H49 0.9786 0.6329 0.0869 0.1557 1.000 Uiso calc C58 H
H50 1.0282 0.5610 0.1244 0.1557 1.000 Uiso calc C58 H
H51 0.6422 1.3372 0.0330 0.0909 1.000 Uiso calc C60 H
H52 0.5764 1.2641 0.0058 0.0974 1.000 Uiso calc C61 H
H53 0.6306 1.1281 0.0073 0.0938 1.000 Uiso calc C62 H
H54 0.7546 1.0008 0.0168 0.0717 1.000 Uiso calc C67 H
H55 0.8787 0.9400 0.0459 0.0612 1.000 Uiso calc C66 H
H56 0.9878 0.8943 0.0769 0.0513 1.000 Uiso calc C71 H
H57 1.0742 0.7715 0.0775 0.0626 1.000 Uiso calc C73 H
H58 1.1595 0.6396 0.0932 0.0799 1.000 Uiso calc C74 H
H59 1.2458 0.6133 0.1569 0.0848 1.000 Uiso calc C75 H
H60 1.2980 0.6570 0.2251 0.1379 1.000 Uiso calc C77 H
H61 1.3072 0.7399 0.2024 0.1379 1.000 Uiso calc C77 H
H62 1.2311 0.7301 0.2673 0.1379 1.000 Uiso calc C77 H
H63 0.9439 1.1482 0.2364 0.0541 1.000 Uiso calc C79 H
H64 0.9936 1.2255 0.2747 0.0653 1.000 Uiso calc C80 H
H65 1.2354 1.1264 0.1428 0.0809 1.000 Uiso calc C82 H
H66 1.1873 1.0462 0.1059 0.0752 1.000 Uiso calc C83 H
H67 1.2152 1.2041 0.2298 0.0726 1.000 Uiso calc C84 H
H68 1.1266 1.2308 0.2891 0.0726 1.000 Uiso calc C84 H
H69 1.0776 1.3381 0.2261 0.1096 1.000 Uiso calc C85 H
H70 1.1645 1.3109 0.1652 0.1096 1.000 Uiso calc C85 H
H71 1.2351 1.3354 0.2234 0.1186 1.000 Uiso calc C86 H
H72 1.1496 1.3600 0.2858 0.1186 1.000 Uiso calc C86 H
H73 1.1772 1.4714 0.2267 0.2148 1.000 Uiso calc C87 H
H74 1.1776 1.4456 0.1613 0.2148 1.000 Uiso calc C87 H
H75 1.0921 1.4702 0.2237 0.2148 1.000 Uiso calc C87 H
H76 1.1569 1.1888 -0.0656 0.0770 1.000 Uiso calc C89 H
H77 1.2185 1.2712 -0.0479 0.0905 1.000 Uiso calc C90 H
H78 1.1456 1.3636 0.0351 0.0793 1.000 Uiso calc C91 H
H79 1.0051 1.4189 0.1383 0.0605 1.000 Uiso calc C96 H
H80 0.8710 1.4130 0.2101 0.0565 1.000 Uiso calc C95 H
H81 0.7365 1.4114 0.2602 0.0477 1.000 Uiso calc C98 H
H82 0.6168 1.4969 0.3245 0.0941 1.000 Uiso calc C103 H
H83 0.4894 1.5757 0.4077 0.1539 1.000 Uiso calc C104 H
H84 0.3761 1.5250 0.4675 0.1492 1.000 Uiso calc C105 H
H85 0.3848 1.3346 0.4453 0.1071 1.000 Uiso calc C107 H
H86 0.3593 1.3825 0.5077 0.1071 1.000 Uiso calc C107 H
H87 0.3155 1.4191 0.4534 0.1071 1.000 Uiso calc C107 H
H88 0.5755 1.2248 0.2106 0.0644 1.000 Uiso calc C109 H
H89 0.5513 1.1110 0.1975 0.0938 1.000 Uiso calc C110 H
H90 0.7819 0.9704 0.2218 0.0992 1.000 Uiso calc C112 H
H91 0.8018 1.0834 0.2371 0.0645 1.000 Uiso calc C113 H
H92 0.7116 0.9259 0.1690 0.1893 1.000 Uiso calc C114 H
H93 0.6279 0.9822 0.1555 0.1893 1.000 Uiso calc C114 H
H94 0.5471 0.9591 0.2679 0.1893 1.000 Uiso calc C115 H
H95 0.6315 0.8991 0.2780 0.1893 1.000 Uiso calc C115 H
H96 0.5719 0.8764 0.1812 0.1893 1.000 Uiso calc C116 H
H97 0.5500 0.8360 0.2538 0.1893 1.000 Uiso calc C116 H
H98 0.6687 0.7485 0.1786 0.1729 1.000 Uiso calc C117 H
H99 0.7179 0.8081 0.1601 0.1729 1.000 Uiso calc C117 H
H100 0.6960 0.7677 0.2327 0.1729 1.000 Uiso calc C117 H

loop_
_atom_type_symbol
_atom_type_scat_dispersion_real
_atom_type_scat_dispersion_imag
_atom_type_scat_source
C 0.002 0.002 International_Tables_Vol_IV_Table_2.3.1
H 0.000 0.000 International_Tables_Vol_IV_Table_2.3.1
B 0.000 0.001 International_Tables_Vol_IV_Table_2.3.1
Cu 0.263 1.266 International_Tables_Vol_IV_Table_2.3.1
F 0.014 0.010 International_Tables_Vol_IV_Table_2.3.1
N 0.004 0.003 International_Tables_Vol_IV_Table_2.3.1
O 0.008 0.006 International_Tables_Vol_IV_Table_2.3.1
S 0.110 0.124 International_Tables_Vol_IV_Table_2.3.1
Zn 0.222 1.431 International_Tables_Vol_IV_Table_2.3.1

loop_
_geom_angle_atom_site_label_1
_geom_angle_atom_site_label_2
_geom_angle_atom_site_label_3
_geom_angle
O1 ZN1 N1 80.7(4)
O1 ZN1 O2 108.3(4)
O1 ZN1 N5 97.8(4)
N1 ZN1 O2 102.9(4)
N1 ZN1 N5 175.8(4)
O2 ZN1 N5 81.3(4)
N3 CU1 N4 81.0(4)
N3 CU1 N15 105.1(4)
N3 CU1 N14 131.0(5)
N4 CU1 N15 133.0(4)
N4 CU1 N14 130.1(5)
N15 CU1 N14 81.0(4)
O3 ZN2 N9 81.8(5)
O3 ZN2 O4 110.2(4)
O3 ZN2 N13 97.1(4)
N9 ZN2 O4 100.3(4)
N9 ZN2 N13 177.0(4)
O4 ZN2 N13 82.7(4)
N7 CU2 N8 81.3(4)
N7 CU2 N11 106.7(4)
N7 CU2 N12 128.5(5)
N8 CU2 N11 126.5(5)
N8 CU2 N12 135.9(5)
N11 CU2 N12 80.1(5)
ZN1 O1 C1 111.7(8)
O1 C1 C2 125(1)
O1 C1 C6 117(1)
C2 C1 C6 116(1)
C1 C2 C3 121(1)
C2 C3 C4 121(1)
C3 C4 C5 119(1)
C4 C5 C6 117(1)
C4 C5 C9 125(1)
C6 C5 C9 116(1)
C1 C6 C5 122(1)
C1 C6 N1 115(1)
C5 C6 N1 121(1)
ZN1 N1 C6 114.4(8)
ZN1 N1 C7 125(1)
C6 N1 C7 120(1)
N1 C7 C8 120(1)
N1 C7 C10 115(1)
C8 C7 C10 124(1)
C7 C8 C9 119(1)
C5 C9 C8 120(1)
C7 C10 N2 116(1)
C7 C10 C13 124(1)
N2 C10 C13 119(1)
C10 N2 C11 117(1)
N2 C11 N3 126(1)
N2 C11 C20 117(1)
N3 C11 C20 116(1)
CU1 N3 C11 128.2(9)
CU1 N3 C12 113.1(9)
C11 N3 C12 116(1)
N3 C12 C13 121(1)
N3 C12 C14 114(1)
C13 C12 C14 123(1)
C10 C13 C12 118(1)
C12 C14 C15 121(1)
C12 C14 N4 115(1)
C15 C14 N4 122(1)
C14 C15 C16 117(1)
C15 C16 C17 118(1)
C16 C17 C18 122(1)
C17 C18 C19 122(1)
C17 C18 N4 119(1)
C19 C18 N4 117(1)
CU1 N4 C14 114.2(8)
CU1 N4 C18 127(1)
C14 N4 C18 118(1)
C11 C20 C21 119(1)
C11 C20 C25 120(1)
C21 C20 C25 119(1)
C20 C21 C22 120(1)
C21 C22 C23 119(1)
C22 C23 C24 118(1)
C22 C23 C26 118(1)
C24 C23 C26 122(1)
C23 C24 C25 121(1)
C20 C25 C24 119(1)
C23 C26 C27 115.1(5)
C26 C27 C28 115.22
C27 C28 C29 111.92
ZN1 O2 C30 111.0(7)
O2 C30 C31 124(1)
O2 C30 C35 117(1)
C31 C30 C35 117(1)
C30 C31 C32 119(1)
C31 C32 C33 124(1)
C32 C33 C34 118(1)
C33 C34 C35 119(1)
C33 C34 C38 124(1)
C35 C34 C38 115(1)
C30 C35 C34 120(1)
C30 C35 N5 116(1)
C34 C35 N5 122(1)
ZN1 N5 C35 113.7(8)
ZN1 N5 C36 127.6(9)
C35 N5 C36 118(1)
N5 C36 C37 121(1)
N5 C36 C39 115(1)
C37 C36 C39 123(1)
C36 C37 C38 119(1)
C34 C38 C37 120(1)
C36 C39 N6 116(1)
C36 C39 C42 121(1)
N6 C39 C42 121(1)
C39 N6 C40 116(1)
N6 C40 N7 126(1)
N6 C40 C49 119(1)
N7 C40 C49 113(1)
CU2 N7 C40 130.2(8)
CU2 N7 C41 111.8(8)
C40 N7 C41 115(1)
N7 C41 C42 120(1)
N7 C41 C43 115(1)
C42 C41 C43 124(1)
C39 C42 C41 118(1)
C41 C43 C44 122(1)
C41 C43 N8 114(1)
C44 C43 N8 123(1)
C43 C44 C45 118(1)
C44 C45 C46 118(1)
C45 C46 C47 120(1)
C46 C47 C48 118(1)
C46 C47 N8 121(1)
C48 C47 N8 119(1)
CU2 N8 C43 114.4(9)
CU2 N8 C47 126(1)
C43 N8 C47 118(1)
C40 C49 C50 119(1)
C40 C49 C54 120(1)
C50 C49 C54 119(1)
C49 C50 C51 120(1)
C50 C51 C52 121(1)
C51 C52 C53 118(1)
C51 C52 C55 120(1)
C53 C52 C55 121(1)
C52 C53 C54 122(1)
C49 C54 C53 117(1)
C52 C55 C56 112(1)
C55 C56 C57 117(2)
C56 C57 C58 113(2)
ZN2 O3 C59 110(1)
O3 C59 C60 125(1)
O3 C59 C64 118(1)
C60 C59 C64 115(1)
C59 C60 C61 120(1)
C60 C61 C62 121(1)
C61 C62 C63 119(1)
C62 C63 C64 117(1)
C62 C63 C67 125(1)
C64 C63 C67 117(1)
C59 C64 C63 123(1)
C59 C64 N9 115(1)
C63 C64 N9 120(1)
ZN2 N9 C64 112(1)
ZN2 N9 C65 125.9(9)
C64 N9 C65 121(1)
N9 C65 C66 120(1)
N9 C65 C68 116(1)
C66 C65 C68 122(1)
C65 C66 C67 118(1)
C63 C67 C66 121(1)
C65 C68 N10 116(1)
C65 C68 C71 121(1)
N10 C68 C71 122(1)
C68 N10 C69 116(1)
N10 C69 N11 125(1)
N10 C69 C78 119(1)
N11 C69 C78 114(1)
CU2 N11 C69 129.0(8)
CU2 N11 C70 113(1)
C69 N11 C70 116(1)
N11 C70 C71 121(1)
N11 C70 C72 114(1)
C71 C70 C72 124(1)
C68 C71 C70 118(1)
C70 C72 C73 122(1)
C70 C72 N12 115(1)
C73 C72 N12 121(1)
C72 C73 C74 118(1)
C73 C74 C75 118(1)
C74 C75 C76 121(1)
C75 C76 C77 121(1)
C75 C76 N12 120(1)
C77 C76 N12 117(1)
CU2 N12 C72 114(1)
CU2 N12 C76 126(1)
C72 N12 C76 118(1)
C69 C78 C79 122(1)
C69 C78 C83 118(1)
C79 C78 C83 118(1)
C78 C79 C80 120(1)
C79 C80 C81 121(1)
C80 C81 C82 117(1)
C80 C81 C84 121(1)
C82 C81 C84 121(1)
C81 C82 C83 121(1)
C78 C83 C82 119(1)
C81 C84 C85 115(1)
C84 C85 C86 115(1)
C85 C86 C87 113(1)
ZN2 O4 C88 109.8(8)
O4 C88 C89 125(1)
O4 C88 C93 119(1)
C89 C88 C93 115(1)
C88 C89 C90 120(1)
C89 C90 C91 124(1)
C90 C91 C92 117(1)
C91 C92 C93 118(1)
C91 C92 C96 125(1)
C93 C92 C96 116(1)
C88 C93 C92 123(1)
C88 C93 N13 114(1)
C92 C93 N13 121(1)
ZN2 N13 C93 113.2(8)
ZN2 N13 C94 126.4(9)
C93 N13 C94 120(1)
N13 C94 C95 121(1)
N13 C94 C97 114(1)
C95 C94 C97 123(1)
C94 C95 C96 119(1)
C92 C96 C95 121(1)
C94 C97 C98 122(1)
C94 C97 N16 114(1)
C98 C97 N16 122(1)
C97 C98 C99 117(1)
C98 C99 N15 120(1)
C98 C99 C102 124(1)
N15 C99 C102 114(1)
CU1 N15 C99 113.1(9)
CU1 N15 C101 126.8(9)
C99 N15 C101 117(1)
N15 C101 N16 124(1)
N15 C101 C108 116(1)
N16 C101 C108 118(1)
C97 N16 C101 116(1)
C99 C102 C103 122(1)
C99 C102 N14 115(1)
C103 C102 N14 122(1)
C102 C103 C104 117(1)
C103 C104 C105 118(1)
C104 C105 C106 119(1)
C105 C106 C107 120(1)
C105 C106 N14 121(1)
C107 C106 N14 118(1)
CU1 N14 C102 114.3(9)
CU1 N14 C106 126(1)
C102 N14 C106 119(1)
C101 C108 C109 119(1)
C101 C108 C113 120(1)
C109 C108 C113 120(1)
C108 C109 C110 119(1)
C109 C110 C111 117(1)
C110 C111 C112 123(1)
C110 C111 C114 115(1)
C112 C111 C114 118(1)
C111 C112 C113 116(1)
C108 C113 C112 121(1)
C111 C114 C115 113.1(5)
C114 C115 C116 110.18
C115 C116 C117 110.19
F1 B1 F2 106(2)
F1 B1 F3 106(2)
F1 B1 F4 108(3)
F2 B1 F3 112(2)
F2 B1 F4 112(2)
F3 B1 F4 109(2)
B1 F1 F4 33(1)
B1 F2 F4 32(1)
B1 F3 F4 34(1)
B1 F4 F1 37(1)
B1 F4 F2 34(1)
B1 F4 F3 36(1)
F1 F4 F2 60.4(8)
F1 F4 F3 60(1)
F2 F4 F3 62.2(6)
O14 S1 O15 109.7(9)
O14 S1 O16 107.9(9)
O14 S1 C122 111.8(8)
O14 S1 B2 112(1)
O14 S1 F8 132.7(9)
O14 S1 F10 116.5(9)
O14 S1 F11 77.2(6)
O15 S1 O16 119.9(9)
O15 S1 C122 103.9(7)
O15 S1 B2 88(1)
O15 S1 F8 116.5(8)
O15 S1 F10 25.7(2)
O15 S1 F11 96.9(6)
O16 S1 C122 103.4(7)
O16 S1 B2 117(1)
O16 S1 F8 56.3(4)
O16 S1 F10 131.2(9)
O16 S1 F11 136.3(7)
C122 S1 B2 17.1(7)
C122 S1 F8 48.3(3)
C122 S1 F10 78.5(6)
C122 S1 F11 40.7(2)
B2 S1 F8 61.6(9)
B2 S1 F10 62.5(9)
B2 S1 F11 35.0(8)
F8 S1 F10 101.7(7)
F8 S1 F11 87.7(5)
F10 S1 F11 75.1(5)
S1 O14 O16 39.2(6)
S1 O14 B2 33.9(7)
S1 O14 F11 69.1(5)
O16 O14 B2 65.8(4)
O16 O14 F11 98.06
B2 O14 F11 35.3(5)
S1 O15 B2 41.7(6)
S1 O16 O14 32.8(5)
S1 O16 F8 65.8(4)
O14 O16 F8 88.45
S1 C122 F5 105.4(4)
S1 C122 F6 109.8(4)
S1 C122 F7 113.2(4)
S1 C122 F8 57.5(4)
S1 C122 F9 116.8(4)
S1 C122 F10 41.4(4)
S1 C122 F11 81.8(4)
F5 C122 F6 104.51
F5 C122 F7 121.23
F5 C122 F8 78.81
F5 C122 F9 132.20
F5 C122 F10 146.71
F5 C122 F11 98.65
F6 C122 F7 102.12
F6 C122 F8 68.59
F6 C122 F9 41.54
F6 C122 F10 92.83
F6 C122 F11 149.85
F7 C122 F8 159.91
F7 C122 F9 61.48
F7 C122 F10 81.19
F7 C122 F11 48.54
F8 C122 F9 105.01
F8 C122 F10 81.54
F8 C122 F11 135.92
F9 C122 F10 78.90
F9 C122 F11 108.30
F10 C122 F11 77.49
O14 B2 F6 150.3(9)
O14 B2 F7 123(1)
O14 B2 F8 92.4(7)
O14 B2 F9 175.3(9)
O14 B2 F10 78.0(7)
O14 B2 F11 77.7(7)
O15 B2 F5 153.9(9)
O15 B2 F6 113.8(9)
O15 B2 F7 118.9(9)
O15 B2 F8 99.3(9)
O15 B2 F9 109.2(8)
O15 B2 F10 13.1(2)
O15 B2 F11 114.7(9)
F5 B2 F6 71.3(6)
F5 B2 F7 86.7(8)
F5 B2 F8 60.6(5)
F5 B2 F9 89.0(7)
F5 B2 F10 166(1)
F5 B2 F11 78.2(8)
F6 B2 F7 82.7(7)
F6 B2 F8 57.9(5)
F6 B2 F9 33.7(3)
F6 B2 F10 109(1)
F6 B2 F11 122(1)
F7 B2 F8 134(1)
F7 B2 F9 54.1(5)
F7 B2 F10 106(1)
F7 B2 F11 47.8(6)
F8 B2 F9 91.5(8)
F8 B2 F10 107(1)
F8 B2 F11 136(1)
F9 B2 F10 98.4(9)
F9 B2 F11 101(1)
F10 B2 F11 111(1)

loop_
_geom_bond_atom_site_label_1
_geom_bond_atom_site_label_2
_geom_bond_distance
ZN1 O1 2.05(1)
ZN1 N1 1.99(1)
ZN1 O2 2.075(9)
ZN1 N5 1.98(1)
CU1 N3 2.04(1)
CU1 N4 2.02(1)
CU1 N15 2.05(1)
CU1 N14 2.00(1)
ZN2 O3 2.09(1)
ZN2 N9 1.98(1)
ZN2 O4 2.073(9)
ZN2 N13 1.96(1)
CU2 N7 2.06(1)
CU2 N8 2.00(1)
CU2 N11 2.08(1)
CU2 N12 1.99(1)
O1 C1 1.32(2)
C1 C2 1.36(2)
C1 C6 1.43(2)
C2 C3 1.41(2)
C3 C4 1.38(2)
C4 C5 1.40(2)
C5 C6 1.42(2)
C5 C9 1.40(2)
C6 N1 1.34(2)
N1 C7 1.34(1)
C7 C8 1.41(2)
C7 C10 1.46(2)
C8 C9 1.35(2)
C10 N2 1.38(2)
C10 C13 1.41(2)
N2 C11 1.32(2)
C11 N3 1.36(2)
C11 C20 1.48(2)
N3 C12 1.35(1)
C12 C13 1.37(2)
C12 C14 1.48(2)
C14 C15 1.38(2)
C14 N4 1.34(2)
C15 C16 1.41(2)
C16 C17 1.33(2)
C17 C18 1.38(2)
C18 C19 1.46(2)
C18 N4 1.36(2)
C20 C21 1.38(2)
C20 C25 1.40(2)
C21 C22 1.38(2)
C22 C23 1.42(2)
C23 C24 1.37(2)
C23 C26 1.49(1)
C24 C25 1.39(2)
C26 C27 1.4494
C27 C28 1.5225
C28 C29 1.4970
O2 C30 1.32(2)
C30 C31 1.39(2)
C30 C35 1.42(2)
C31 C32 1.41(2)
C32 C33 1.34(2)
C33 C34 1.40(2)
C34 C35 1.43(2)
C34 C38 1.40(2)
C35 N5 1.36(2)
N5 C36 1.34(2)
C36 C37 1.41(2)
C36 C39 1.49(2)
C37 C38 1.36(2)
C39 N6 1.34(1)
C39 C42 1.38(2)
N6 C40 1.33(2)
C40 N7 1.35(2)
C40 C49 1.50(2)
N7 C41 1.37(2)
C41 C42 1.38(2)
C41 C43 1.49(2)
C43 C44 1.39(2)
C43 N8 1.37(2)
C44 C45 1.40(2)
C45 C46 1.37(2)
C46 C47 1.41(2)
C47 C48 1.48(2)
C47 N8 1.33(2)
C49 C50 1.39(2)
C49 C54 1.40(2)
C50 C51 1.36(2)
C51 C52 1.37(2)
C52 C53 1.39(2)
C52 C55 1.51(2)
C53 C54 1.40(2)
C55 C56 1.48(3)
C56 C57 1.51(3)
C57 C58 1.47(4)
O3 C59 1.31(2)
C59 C60 1.39(2)
C59 C64 1.43(2)
C60 C61 1.42(3)
C61 C62 1.36(3)
C62 C63 1.40(2)
C63 C64 1.40(2)
C63 C67 1.40(2)
C64 N9 1.38(2)
N9 C65 1.32(2)
C65 C66 1.40(2)
C65 C68 1.47(2)
C66 C67 1.38(2)
C68 N10 1.36(2)
C68 C71 1.37(2)
N10 C69 1.33(2)
C69 N11 1.37(2)
C69 C78 1.51(2)
N11 C70 1.34(2)
C70 C71 1.39(2)
C70 C72 1.47(2)
C72 C73 1.39(2)
C72 N12 1.35(2)
C73 C74 1.38(2)
C74 C75 1.34(2)
C75 C76 1.40(2)
C76 C77 1.50(2)
C76 N12 1.32(2)
C78 C79 1.38(2)
C78 C83 1.39(2)
C79 C80 1.39(2)
C80 C81 1.40(2)
C81 C82 1.37(2)
C81 C84 1.51(2)
C82 C83 1.39(2)
C84 C85 1.47(3)
C85 C86 1.50(2)
C86 C87 1.50(3)
O4 C88 1.30(2)
C88 C89 1.36(2)
C88 C93 1.44(2)
C89 C90 1.41(2)
C90 C91 1.37(2)
C91 C92 1.40(2)
C92 C93 1.41(2)
C92 C96 1.41(2)
C93 N13 1.38(2)
N13 C94 1.32(2)
C94 C95 1.41(2)
C94 C97 1.49(2)
C95 C96 1.36(2)
C97 C98 1.37(2)
C97 N16 1.35(2)
C98 C99 1.40(2)
C99 N15 1.35(2)
C99 C102 1.48(2)
N15 C101 1.35(2)
C101 N16 1.34(2)
C101 C108 1.47(2)
C102 C103 1.35(2)
C102 N14 1.37(2)
C103 C104 1.41(2)
C104 C105 1.39(3)
C105 C106 1.37(2)
C106 C107 1.47(2)
C106 N14 1.33(2)
C108 C109 1.39(2)
C108 C113 1.40(2)
C109 C110 1.40(2)
C110 C111 1.40(2)
C111 C112 1.39(2)
C111 C114 1.50(1)
C112 C113 1.37(2)
C114 C115 1.4938
C115 C116 1.5489
C116 C117 1.4943
B1 F1 1.41(3)
B1 F2 1.34(3)
B1 F3 1.35(3)
B1 F4 1.29(3)
F1 F4 2.19(2)
F2 F4 2.19(2)
F3 F4 2.16(2)
C118 O6 1.40(3)
C119 O7 1.62(4)
C121 O12 1.40(5)
S1 O14 1.25(1)
S1 O15 1.44(1)
S1 O16 1.46(1)
S1 C122 1.80(1)
S1 B2 1.25(2)
S1 F8 1.57(1)
S1 F10 1.37(1)
S1 F11 2.11(1)
O14 O16 2.1979
O14 B2 2.07(1)
O14 F11 2.1999
O15 B2 1.88(2)
O16 F8 1.4358
C122 F5 1.2493
C122 F6 1.3209
C122 F7 1.3306
C122 F8 1.3946
C122 F9 1.3305
C122 F10 2.0318
C122 F11 1.3868
F5 F6 2.0328
F5 B2 1.81(1)
F5 F8 1.6820
F5 F11 2.0013
F6 F7 2.0623
F6 B2 1.67(2)
F6 F8 1.5314
F7 B2 1.44(2)
F7 F9 1.3602
F7 F11 1.1182
B2 F8 1.47(2)
B2 F9 1.54(1)
B2 F10 1.36(2)
B2 F11 1.30(2)
F8 F9 2.1624
F10 F11 2.1978
